data_7206720
loop_
_publ_author_name
'Hou, Gui-Ge'
'Wu, Yan'
'Ma, Jian-Ping'
'Dong, Yu-Bin'

_publ_section_title
;
 Synthesis, structural characterization and properties of Ag(i)-complexes
 based on double-armed 1,3,4-oxadiazole bridging ligands
;
_journal_issue 22
_journal_name_full CrystEngComm
_journal_page_first 6850
_journal_paper_doi 10.1039/c1ce05718a
_journal_volume 13
_journal_year 2011
_chemical_formula_sum 'C33 H23 Ag F6 N4 O3 P'
_chemical_formula_weight 776.39
_chemical_name_systematic
;
?
;
_space_group_IT_number 12
_symmetry_cell_setting monoclinic
_symmetry_space_group_name_Hall '-C 2y'
_symmetry_space_group_name_H-M 'C 1 2/m 1'
_atom_sites_solution_hydrogens geom
_atom_sites_solution_primary direct
_atom_sites_solution_secondary difmap
_audit_creation_method SHELXL-97
_cell_angle_alpha 90.00
_cell_angle_beta 90.991(2)
_cell_angle_gamma 90.00
_cell_formula_units_Z 4
_cell_length_a 24.406(4)
_cell_length_b 18.749(3)
_cell_length_c 8.3657(12)
_cell_measurement_reflns_used 2164
_cell_measurement_temperature 173(2)
_cell_measurement_theta_max 22.705
_cell_measurement_theta_min 2.729
_cell_volume 3827.5(10)
_computing_cell_refinement 'Bruker SMART'
_computing_data_collection 'Bruker SMART'
_computing_data_reduction 'Bruker SAINT'
_computing_molecular_graphics 'Bruker SHELXTL'
_computing_publication_material 'Bruker SHELXTL'
_computing_structure_refinement 'SHELXL-97 (Sheldrick, 1997)'
_computing_structure_solution 'SHELXS-97 (Sheldrick, 1990)'
_diffrn_ambient_temperature 173(2)
_diffrn_measured_fraction_theta_full 0.996
_diffrn_measured_fraction_theta_max 0.996
_diffrn_measurement_device_type 'CCD area detector'
_diffrn_measurement_method 'phi and omega scans'
_diffrn_radiation_monochromator graphite
_diffrn_radiation_source 'fine-focus sealed tube'
_diffrn_radiation_type MoK\a
_diffrn_radiation_wavelength 0.71073
_diffrn_reflns_av_R_equivalents 0.0411
_diffrn_reflns_av_sigmaI/netI 0.0507
_diffrn_reflns_limit_h_max 29
_diffrn_reflns_limit_h_min -26
_diffrn_reflns_limit_k_max 22
_diffrn_reflns_limit_k_min -15
_diffrn_reflns_limit_l_max 8
_diffrn_reflns_limit_l_min -9
_diffrn_reflns_number 9689
_diffrn_reflns_theta_full 25.01
_diffrn_reflns_theta_max 25.01
_diffrn_reflns_theta_min 1.67
_exptl_absorpt_coefficient_mu 0.632
_exptl_absorpt_correction_T_max 0.9223
_exptl_absorpt_correction_T_min 0.8840
_exptl_absorpt_correction_type multi-scan
_exptl_absorpt_process_details sadabs
_exptl_crystal_colour colourless
_exptl_crystal_density_diffrn 1.347
_exptl_crystal_density_method 'not measured'
_exptl_crystal_description block
_exptl_crystal_F_000 1556
_exptl_crystal_size_max 0.20
_exptl_crystal_size_mid 0.15
_exptl_crystal_size_min 0.13
_refine_diff_density_max 1.437
_refine_diff_density_min -0.845
_refine_diff_density_rms 0.103
_refine_ls_extinction_method none
_refine_ls_goodness_of_fit_ref 1.071
_refine_ls_hydrogen_treatment constr
_refine_ls_matrix_type full
_refine_ls_number_parameters 228
_refine_ls_number_reflns 3469
_refine_ls_number_restraints 8
_refine_ls_restrained_S_all 1.077
_refine_ls_R_factor_all 0.0744
_refine_ls_R_factor_gt 0.0586
_refine_ls_shift/su_max 0.000
_refine_ls_shift/su_mean 0.000
_refine_ls_structure_factor_coef Fsqd
_refine_ls_weighting_details 'calc w=1/[\s^2^(Fo^2^)+(0.0945P)^2^+1.9623P] where P=(Fo^2^+2Fc^2^)/3'
_refine_ls_weighting_scheme calc
_refine_ls_wR_factor_gt 0.1538
_refine_ls_wR_factor_ref 0.1616
_reflns_number_gt 2737
_reflns_number_total 3469
_reflns_threshold_expression >2sigma(I)
_cod_data_source_file c1ce05718a.txt
_cod_data_source_block 7
_cod_depositor_comments
;
The following automatic conversions were performed:

'_symmetry_cell_setting' value 'Monoclinic' changed to 'monoclinic'
according to /home/saulius/struct/CIF-dictionaries/cif_core.dic
dictionary named 'cif_core.dic' version 2.4.1 from 2010-06-29.

Automatic conversion script
Id: cif_fix_values 1715 2011-07-08 13:25:40Z adriana 
;
_cod_original_cell_volume 3827.3(10)
_cod_original_sg_symbol_H-M C2/m
_cod_database_code 7206720

loop_
_symmetry_equiv_pos_as_xyz
'x, y, z'
'-x, y, -z'
'x+1/2, y+1/2, z'
'-x+1/2, y+1/2, -z'
'-x, -y, -z'
'x, -y, z'
'-x+1/2, -y+1/2, -z'
'x+1/2, -y+1/2, z'

loop_
_atom_site_label
_atom_site_type_symbol
_atom_site_fract_x
_atom_site_fract_y
_atom_site_fract_z
_atom_site_U_iso_or_equiv
_atom_site_adp_type
_atom_site_occupancy
_atom_site_symmetry_multiplicity
_atom_site_calc_flag
_atom_site_refinement_flags
Ag1 Ag 0.5000 0.09557(3) 0.0000 0.0442(2) Uani 1 2 d S
C1 C 0.36944(16) 0.0571(3) 0.0520(5) 0.0309(10) Uani 1 1 d .
C2 C 0.34779(17) 0.1290(3) 0.0698(5) 0.0312(10) Uani 1 1 d .
C3 C 0.37166(18) 0.1846(3) -0.0136(6) 0.0380(11) Uani 1 1 d .
H3 H 0.4006 0.1760 -0.0818 0.046 Uiso 1 1 calc R
C4 C 0.35182(19) 0.2528(3) 0.0062(6) 0.0456(13) Uani 1 1 d .
H4 H 0.3676 0.2904 -0.0490 0.055 Uiso 1 1 calc R
C5 C 0.30877(19) 0.2659(3) 0.1071(6) 0.0411(12) Uani 1 1 d .
H5 H 0.2958 0.3122 0.1203 0.049 Uiso 1 1 calc R
C6 C 0.28506(17) 0.2099(3) 0.1885(5) 0.0347(11) Uani 1 1 d .
C7 C 0.30371(17) 0.1419(3) 0.1704(5) 0.0325(10) Uani 1 1 d .
H7 H 0.2873 0.1045 0.2245 0.039 Uiso 1 1 calc R
C8 C 0.2133(2) 0.1741(3) 0.3600(6) 0.0449(12) Uani 1 1 d .
H8A H 0.2371 0.1501 0.4371 0.054 Uiso 1 1 calc R
H8B H 0.2009 0.1392 0.2817 0.054 Uiso 1 1 calc R
C9 C 0.16484(19) 0.2059(3) 0.4433(6) 0.0406(12) Uani 1 1 d .
C10 C 0.1328(2) 0.1624(3) 0.5376(7) 0.0614(16) Uani 1 1 d .
H10 H 0.1405 0.1139 0.5444 0.074 Uiso 1 1 calc R
C11 C 0.0894(2) 0.1900(3) 0.6216(7) 0.0621(16) Uani 1 1 d .
H11 H 0.0684 0.1606 0.6858 0.074 Uiso 1 1 calc R
C12 C 0.07750(19) 0.2629(3) 0.6090(6) 0.0457(13) Uani 1 1 d .
C13 C 0.1088(2) 0.3057(3) 0.5138(6) 0.0437(12) Uani 1 1 d .
H13 H 0.1007 0.3541 0.5051 0.052 Uiso 1 1 calc R
C14 C 0.1524(2) 0.2776(3) 0.4305(6) 0.0433(12) Uani 1 1 d .
H14 H 0.1733 0.3070 0.3660 0.052 Uiso 1 1 calc R
C15 C 0.0352(2) 0.2946(3) 0.7042(6) 0.0477(13) Uani 1 1 d .
C16 C 0.4999(4) 0.0000 0.3330(9) 0.171(8) Uani 1 2 d SD
H16 H 0.4996 0.0000 0.2218 0.205 Uiso 1 2 calc SR
C17 C 0.4523(3) 0.0000 0.4160(11) 0.100(4) Uani 1 2 d SD
H17 H 0.4191 0.0000 0.3600 0.120 Uiso 1 2 calc SR
C18 C 0.4521(3) 0.0000 0.5817(13) 0.155(7) Uani 1 2 d SD
H18 H 0.4190 0.0000 0.6349 0.186 Uiso 1 2 calc SR
F1 F 0.1847(2) 0.4411(2) 0.4834(6) 0.0990(14) Uani 1 1 d .
F2 F 0.2623(3) 0.5000 0.5146(14) 0.168(4) Uani 1 2 d S
F3 F 0.2469(3) 0.4396(3) 0.2994(9) 0.162(3) Uani 1 1 d .
F4 F 0.1701(4) 0.5000 0.2603(8) 0.147(3) Uani 1 2 d S
N1 N 0.41806(14) 0.0375(2) 0.0105(4) 0.0319(9) Uani 1 1 d .
N2 N 0.00330(18) 0.3207(3) 0.7839(6) 0.0579(13) Uani 1 1 d .
O1 O 0.33684(16) 0.0000 0.0823(5) 0.0308(10) Uani 1 2 d S
O2 O 0.24225(13) 0.22892(19) 0.2838(4) 0.0441(8) Uani 1 1 d .
P2 P 0.21552(10) 0.5000 0.3861(3) 0.0559(6) Uani 1 2 d S

loop_
_atom_site_aniso_label
_atom_site_aniso_U_11
_atom_site_aniso_U_22
_atom_site_aniso_U_33
_atom_site_aniso_U_23
_atom_site_aniso_U_13
_atom_site_aniso_U_12
Ag1 0.0235(3) 0.0426(4) 0.0672(4) 0.000 0.0209(2) 0.000
C1 0.020(2) 0.049(3) 0.024(2) 0.003(2) 0.0074(17) 0.0012(19)
C2 0.020(2) 0.045(3) 0.028(2) 0.000(2) 0.0003(17) 0.0042(19)
C3 0.022(2) 0.053(3) 0.038(3) 0.008(2) 0.0048(19) 0.006(2)
C4 0.034(3) 0.058(3) 0.044(3) 0.017(3) 0.007(2) 0.009(2)
C5 0.037(3) 0.045(3) 0.041(3) 0.000(2) 0.000(2) 0.009(2)
C6 0.025(2) 0.053(3) 0.026(2) -0.003(2) 0.0019(18) 0.008(2)
C7 0.026(2) 0.047(3) 0.025(2) -0.002(2) 0.0018(18) 0.001(2)
C8 0.039(3) 0.046(3) 0.050(3) -0.005(3) 0.015(2) 0.003(2)
C9 0.031(3) 0.052(3) 0.039(3) -0.009(2) 0.007(2) 0.006(2)
C10 0.058(4) 0.053(4) 0.074(4) 0.001(3) 0.032(3) 0.009(3)
C11 0.056(4) 0.060(4) 0.070(4) 0.000(3) 0.028(3) 0.006(3)
C12 0.028(2) 0.067(4) 0.042(3) -0.013(3) 0.005(2) 0.004(2)
C13 0.038(3) 0.049(3) 0.044(3) -0.006(2) 0.002(2) 0.012(2)
C14 0.039(3) 0.056(3) 0.036(3) -0.005(2) 0.008(2) 0.004(2)
C15 0.034(3) 0.064(4) 0.046(3) -0.012(3) 0.002(2) 0.005(2)
C16 0.100(12) 0.134(14) 0.28(2) 0.000 0.070(15) 0.000
C17 0.105(10) 0.116(10) 0.081(8) 0.000 0.049(7) 0.000
C18 0.109(12) 0.158(16) 0.196(19) 0.000 -0.060(13) 0.000
F1 0.114(4) 0.076(3) 0.108(3) 0.029(3) 0.011(3) -0.006(3)
F2 0.116(6) 0.118(6) 0.268(11) 0.000 -0.112(7) 0.000
F3 0.159(6) 0.108(4) 0.222(7) -0.055(5) 0.094(5) 0.006(4)
F4 0.196(8) 0.165(7) 0.076(4) 0.000 -0.082(5) 0.000
N1 0.0239(19) 0.043(2) 0.029(2) 0.0015(16) 0.0077(15) -0.0015(16)
N2 0.037(3) 0.078(4) 0.059(3) -0.014(3) 0.013(2) 0.006(2)
O1 0.018(2) 0.046(3) 0.029(2) 0.000 0.0059(17) 0.000
O2 0.0337(18) 0.050(2) 0.049(2) -0.0055(17) 0.0151(15) 0.0074(15)
P2 0.0682(15) 0.0499(13) 0.0496(13) 0.000 -0.0008(10) 0.000

loop_
_atom_type_symbol
_atom_type_description
_atom_type_scat_dispersion_real
_atom_type_scat_dispersion_imag
_atom_type_scat_source
C C 0.0033 0.0016 'International Tables Vol C Tables 4.2.6.8 and 6.1.1.4'
H H 0.0000 0.0000 'International Tables Vol C Tables 4.2.6.8 and 6.1.1.4'
N N 0.0061 0.0033 'International Tables Vol C Tables 4.2.6.8 and 6.1.1.4'
O O 0.0106 0.0060 'International Tables Vol C Tables 4.2.6.8 and 6.1.1.4'
F F 0.0171 0.0103 'International Tables Vol C Tables 4.2.6.8 and 6.1.1.4'
P P 0.1023 0.0942 'International Tables Vol C Tables 4.2.6.8 and 6.1.1.4'
Ag Ag -0.8971 1.1015 'International Tables Vol C Tables 4.2.6.8 and 6.1.1.4'

loop_
_geom_angle_atom_site_label_1
_geom_angle_atom_site_label_2
_geom_angle_atom_site_label_3
_geom_angle
_geom_angle_site_symmetry_1
_geom_angle_site_symmetry_3
N1 Ag1 N1 122.93(19) 2_655 .
N1 Ag1 N2 112.52(14) 2_655 7_556
N1 Ag1 N2 104.05(14) . 7_556
N1 Ag1 N2 104.05(14) 2_655 8_554
N1 Ag1 N2 112.52(14) . 8_554
N2 Ag1 N2 98.2(3) 7_556 8_554
N1 C1 O1 111.6(4) . .
N1 C1 C2 128.7(4) . .
O1 C1 C2 119.7(3) . .
C3 C2 C7 120.4(4) . .
C3 C2 C1 119.2(4) . .
C7 C2 C1 120.4(4) . .
C4 C3 C2 119.0(4) . .
C4 C3 H3 120.5 . .
C2 C3 H3 120.5 . .
C3 C4 C5 120.8(5) . .
C3 C4 H4 119.6 . .
C5 C4 H4 119.6 . .
C4 C5 C6 119.6(5) . .
C4 C5 H5 120.2 . .
C6 C5 H5 120.2 . .
C7 C6 O2 124.5(4) . .
C7 C6 C5 120.8(4) . .
O2 C6 C5 114.7(4) . .
C6 C7 C2 119.4(4) . .
C6 C7 H7 120.3 . .
C2 C7 H7 120.3 . .
O2 C8 C9 108.9(4) . .
O2 C8 H8A 109.9 . .
C9 C8 H8A 109.9 . .
O2 C8 H8B 109.9 . .
C9 C8 H8B 109.9 . .
H8A C8 H8B 108.3 . .
C14 C9 C10 119.4(5) . .
C14 C9 C8 121.5(5) . .
C10 C9 C8 119.1(5) . .
C11 C10 C9 120.9(6) . .
C11 C10 H10 119.6 . .
C9 C10 H10 119.6 . .
C10 C11 C12 119.2(5) . .
C10 C11 H11 120.4 . .
C12 C11 H11 120.4 . .
C13 C12 C11 119.8(5) . .
C13 C12 C15 119.4(5) . .
C11 C12 C15 120.6(5) . .
C12 C13 C14 120.6(5) . .
C12 C13 H13 119.7 . .
C14 C13 H13 119.7 . .
C9 C14 C13 120.1(5) . .
C9 C14 H14 120.0 . .
C13 C14 H14 120.0 . .
N2 C15 C12 177.1(6) . .
C18 C16 C17 117.7(7) 5_656 .
C18 C16 H16 121.1 5_656 .
C17 C16 H16 121.1 . .
C16 C17 C18 121.8(7) . .
C16 C17 H17 119.1 . .
C18 C17 H17 119.1 . .
C16 C18 C17 120.5(8) 5_656 .
C16 C18 H18 119.7 5_656 .
C17 C18 H18 119.7 . .
C1 N1 N1 106.5(3) . 6
C1 N1 Ag1 133.1(3) . .
N1 N1 Ag1 118.53(9) 6 .
C15 N2 Ag1 138.8(4) . 7_556
C1 O1 C1 103.8(4) . 6
C6 O2 C8 117.8(4) . .
F4 P2 F2 179.7(6) . .
F4 P2 F3 92.1(4) . .
F2 P2 F3 87.7(5) . .
F4 P2 F3 92.1(4) . 6_565
F2 P2 F3 87.7(5) . 6_565
F3 P2 F3 93.5(5) . 6_565
F4 P2 F1 90.5(3) . .
F2 P2 F1 89.6(4) . .
F3 P2 F1 88.5(3) . .
F3 P2 F1 176.6(4) 6_565 .
F4 P2 F1 90.5(3) . 6_565
F2 P2 F1 89.6(4) . 6_565
F3 P2 F1 176.6(4) . 6_565
F3 P2 F1 88.5(3) 6_565 6_565
F1 P2 F1 89.4(4) . 6_565

loop_
_geom_bond_atom_site_label_1
_geom_bond_atom_site_label_2
_geom_bond_distance
_geom_bond_site_symmetry_2
Ag1 N1 2.280(3) 2_655
Ag1 N1 2.280(3) .
Ag1 N2 2.397(5) 7_556
Ag1 N2 2.397(5) 8_554
C1 N1 1.295(5) .
C1 O1 1.360(5) .
C1 C2 1.457(7) .
C2 C3 1.388(7) .
C2 C7 1.399(6) .
C3 C4 1.378(7) .
C3 H3 0.9300 .
C4 C5 1.381(6) .
C4 H4 0.9300 .
C5 C6 1.384(7) .
C5 H5 0.9300 .
C6 C7 1.363(7) .
C6 O2 1.372(5) .
C7 H7 0.9300 .
C8 O2 1.407(6) .
C8 C9 1.506(6) .
C8 H8A 0.9700 .
C8 H8B 0.9700 .
C9 C14 1.382(7) .
C9 C10 1.387(8) .
C10 C11 1.381(7) .
C10 H10 0.9300 .
C11 C12 1.401(8) .
C11 H11 0.9300 .
C12 C13 1.372(7) .
C12 C15 1.443(7) .
C13 C14 1.387(7) .
C13 H13 0.9300 .
C14 H14 0.9300 .
C15 N2 1.144(6) .
C16 C18 1.360(6) 5_656
C16 C17 1.364(8) .
C16 H16 0.9300 .
C17 C18 1.386(8) .
C17 H17 0.9300 .
C18 C16 1.360(6) 5_656
C18 H18 0.9300 .
F1 P2 1.570(5) .
F2 P2 1.554(7) .
F3 P2 1.554(5) .
F4 P2 1.515(7) .
N1 N1 1.405(7) 6
N2 Ag1 2.397(5) 7_556
O1 C1 1.360(5) 6
P2 F3 1.554(5) 6_565
P2 F1 1.570(5) 6_565

loop_
_geom_torsion_atom_site_label_1
_geom_torsion_atom_site_label_2
_geom_torsion_atom_site_label_3
_geom_torsion_atom_site_label_4
_geom_torsion
_geom_torsion_site_symmetry_1
_geom_torsion_site_symmetry_4
N1 C1 C2 C3 24.3(7) . .
O1 C1 C2 C3 -156.4(4) . .
N1 C1 C2 C7 -155.3(4) . .
O1 C1 C2 C7 24.0(6) . .
C7 C2 C3 C4 1.0(7) . .
C1 C2 C3 C4 -178.6(4) . .
C2 C3 C4 C5 -0.1(7) . .
C3 C4 C5 C6 -0.4(7) . .
C4 C5 C6 C7 0.1(7) . .
C4 C5 C6 O2 -179.2(4) . .
O2 C6 C7 C2 -180.0(4) . .
C5 C6 C7 C2 0.8(6) . .
C3 C2 C7 C6 -1.3(6) . .
C1 C2 C7 C6 178.3(4) . .
O2 C8 C9 C14 3.8(7) . .
O2 C8 C9 C10 -174.8(5) . .
C14 C9 C10 C11 -1.5(9) . .
C8 C9 C10 C11 177.1(5) . .
C9 C10 C11 C12 0.9(9) . .
C10 C11 C12 C13 0.0(9) . .
C10 C11 C12 C15 -175.4(5) . .
C11 C12 C13 C14 -0.3(8) . .
C15 C12 C13 C14 175.1(5) . .
C10 C9 C14 C13 1.2(8) . .
C8 C9 C14 C13 -177.5(5) . .
C12 C13 C14 C9 -0.3(8) . .
C13 C12 C15 N2 -75(13) . .
C11 C12 C15 N2 101(13) . .
C18 C16 C17 C18 0.000(1) 5_656 .
C16 C17 C18 C16 0.000(1) . 5_656
O1 C1 N1 N1 0.9(4) . 6
C2 C1 N1 N1 -179.7(4) . 6
O1 C1 N1 Ag1 -162.5(3) . .
C2 C1 N1 Ag1 16.8(7) . .
N1 Ag1 N1 C1 161.9(4) 2_655 .
N2 Ag1 N1 C1 32.7(4) 7_556 .
N2 Ag1 N1 C1 -72.5(4) 8_554 .
N1 Ag1 N1 N1 0.0 2_655 6
N2 Ag1 N1 N1 -129.24(13) 7_556 6
N2 Ag1 N1 N1 125.57(14) 8_554 6
C12 C15 N2 Ag1 12(14) . 7_556
N1 C1 O1 C1 -1.4(6) . 6
C2 C1 O1 C1 179.2(2) . 6
C7 C6 O2 C8 -4.3(6) . .
C5 C6 O2 C8 174.9(4) . .
C9 C8 O2 C6 -174.1(4) . .

loop_
_platon_squeeze_void_nr
_platon_squeeze_void_average_x
_platon_squeeze_void_average_y
_platon_squeeze_void_average_z
_platon_squeeze_void_volume
_platon_squeeze_void_count_electrons
1 0.000 0.000 -0.012 534.4 34.0
2 0.500 0.500 -0.015 534.4 34.0
